data_2221605
loop_
_publ_author_name
'Arshad, Muhammad Nadeem'
'Mubashar-ur-Rehman, Hafiz'
'Zia-ur-Rehman, Muhammad'
'Khan, Islam Ullah'
'Shafique, Muhammad'

_publ_section_title
;
 2-[(<i>E</i>)-3-Phenylprop-2-enyl]-1,2-benzisothiazol-3(2<i>H</i>)-one
 1,1-dioxide
;
_journal_coeditor_code BT2924
_journal_issue 5
_journal_name_full 'Acta Crystallographica Section E'
_journal_page_first o1011
_journal_paper_doi 10.1107/S1600536809012999
_journal_volume 65
_journal_year 2009
_chemical_formula_iupac 'C16 H13 N O3 S'
_chemical_formula_moiety 'C16 H13 N O3 S'
_chemical_formula_sum 'C16 H13 N O3 S'
_chemical_formula_weight 299.33
_chemical_name_common
;
2-[(2<i>E</i>)-3-Phenylprop-2-en-1-yl]-1,2-benzisothiazol-3(2<i>H</i>)-one
1,1-dioxide
;
_chemical_name_systematic
;
2-[(<i>E</i>)-3-Phenylprop-2-enyl]-1,2-benzisothiazol-3(2<i>H</i>)-one
1,1-dioxide
;
_space_group_IT_number 14
_symmetry_cell_setting monoclinic
_symmetry_space_group_name_Hall '-P 2yn'
_symmetry_space_group_name_H-M 'P 1 21/n 1'
_atom_sites_solution_hydrogens geom
_atom_sites_solution_primary direct
_atom_sites_solution_secondary difmap
_audit_creation_method SHELXL-97
_cell_angle_alpha 90.00
_cell_angle_beta 96.160(4)
_cell_angle_gamma 90.00
_cell_formula_units_Z 4
_cell_length_a 6.9375(5)
_cell_length_b 7.1579(4)
_cell_length_c 29.673(2)
_cell_measurement_reflns_used 1453
_cell_measurement_temperature 296(2)
_cell_measurement_theta_max 20.67
_cell_measurement_theta_min 2.76
_cell_volume 1464.99(17)
_computing_cell_refinement 'SMART (Bruker, 2007)'
_computing_data_collection 'APEX2 (Bruker, 2007)'
_computing_data_reduction 'SAINT (Bruker, 2007)'
_computing_molecular_graphics 'PLATON (Spek, 2009) and Mercury (Macrae <i>et al.</i>,  2006)'
_computing_publication_material 'SHELXTL (Sheldrick, 2008) and local programs'
_computing_structure_refinement 'SHELXL97 (Sheldrick, 2008)'
_computing_structure_solution 'SHELXS97 (Sheldrick, 2008)'
_diffrn_ambient_temperature 296(2)
_diffrn_measured_fraction_theta_full 0.995
_diffrn_measured_fraction_theta_max 0.987
_diffrn_measurement_device_type 'Bruker APEXII CCD area-detector'
_diffrn_measurement_method '\f and \w'
_diffrn_radiation_monochromator graphite
_diffrn_radiation_source 'fine-focus sealed tube'
_diffrn_radiation_type MoK\a
_diffrn_radiation_wavelength 0.71073
_diffrn_reflns_av_R_equivalents 0.0337
_diffrn_reflns_av_sigmaI/netI 0.0565
_diffrn_reflns_limit_h_max 8
_diffrn_reflns_limit_h_min -9
_diffrn_reflns_limit_k_max 9
_diffrn_reflns_limit_k_min -8
_diffrn_reflns_limit_l_max 39
_diffrn_reflns_limit_l_min -35
_diffrn_reflns_number 8250
_diffrn_reflns_theta_full 25.00
_diffrn_reflns_theta_max 28.31
_diffrn_reflns_theta_min 1.4
_exptl_absorpt_coefficient_mu 0.230
_exptl_absorpt_correction_type none
_exptl_crystal_colour White
_exptl_crystal_density_diffrn 1.357
_exptl_crystal_density_method 'not measured'
_exptl_crystal_description Needles
_exptl_crystal_F_000 624
_exptl_crystal_size_max 0.39
_exptl_crystal_size_mid 0.11
_exptl_crystal_size_min 0.10
_refine_diff_density_max 0.315
_refine_diff_density_min -0.399
_refine_ls_extinction_method none
_refine_ls_goodness_of_fit_ref 0.963
_refine_ls_hydrogen_treatment constr
_refine_ls_matrix_type full
_refine_ls_number_parameters 190
_refine_ls_number_reflns 3606
_refine_ls_number_restraints 0
_refine_ls_restrained_S_all 0.963
_refine_ls_R_factor_all 0.1268
_refine_ls_R_factor_gt 0.0512
_refine_ls_shift/su_max 0.000
_refine_ls_shift/su_mean 0.000
_refine_ls_structure_factor_coef Fsqd
_refine_ls_weighting_details 'calc w=1/[\s^2^(Fo^2^)+(0.0875P)^2^] where P=(Fo^2^+2Fc^2^)/3'
_refine_ls_weighting_scheme calc
_refine_ls_wR_factor_gt 0.1322
_refine_ls_wR_factor_ref 0.1781
_reflns_number_gt 1722
_reflns_number_total 3606
_reflns_threshold_expression I>2\s(I)
_cod_data_source_file bt2924.cif
_cod_data_source_block I
_cod_original_sg_symbol_H-M 'P 21/n'
_cod_database_code 2221605
_cod_database_fobs_code 2221605

loop_
_symmetry_equiv_pos_as_xyz
'x, y, z'
'-x+1/2, y+1/2, -z+1/2'
'-x, -y, -z'
'x-1/2, -y-1/2, z-1/2'

loop_
_atom_site_type_symbol
_atom_site_label
_atom_site_fract_x
_atom_site_fract_y
_atom_site_fract_z
_atom_site_U_iso_or_equiv
_atom_site_adp_type
_atom_site_calc_flag
_atom_site_refinement_flags
_atom_site_occupancy
_atom_site_disorder_assembly
_atom_site_disorder_group
S S1 0.25184(11) -0.21860(10) 0.08353(3) 0.0673(3) Uani d . 1 . .
O O1 0.2457(3) 0.2827(3) 0.05026(8) 0.0871(7) Uani d . 1 . .
O O2 0.4314(3) -0.2892(3) 0.10446(8) 0.0937(8) Uani d . 1 . .
O O3 0.0787(3) -0.2970(3) 0.09666(7) 0.0909(7) Uani d . 1 . .
N N1 0.2464(3) 0.0118(3) 0.09024(7) 0.0634(6) Uani d . 1 . .
C C1 0.2500(4) -0.1992(4) 0.02512(9) 0.0552(7) Uani d . 1 . .
C C2 0.2505(4) -0.3412(4) -0.00625(12) 0.0800(9) Uani d . 1 . .
H H2 0.2512 -0.4661 0.0025 0.096 Uiso calc R 1 . .
C C3 0.2499(5) -0.2902(6) -0.05133(12) 0.0914(11) Uani d . 1 . .
H H3 0.2495 -0.3827 -0.0733 0.110 Uiso calc R 1 . .
C C4 0.2498(4) -0.1074(6) -0.06412(11) 0.0805(9) Uani d . 1 . .
H H4 0.2496 -0.0775 -0.0946 0.097 Uiso calc R 1 . .
C C5 0.2501(4) 0.0333(5) -0.03269(10) 0.0654(8) Uani d . 1 . .
H H5 0.2500 0.1578 -0.0416 0.078 Uiso calc R 1 . .
C C6 0.2506(3) -0.0140(4) 0.01241(8) 0.0532(6) Uani d . 1 . .
C C7 0.2488(4) 0.1141(4) 0.05129(10) 0.0609(7) Uani d . 1 . .
C C8 0.2380(4) 0.0994(5) 0.13459(10) 0.0799(9) Uani d . 1 . .
H H8A 0.1591 0.0230 0.1524 0.096 Uiso calc R 1 . .
H H8B 0.1762 0.2206 0.1304 0.096 Uiso calc R 1 . .
C C9 0.4368(4) 0.1238(5) 0.16027(10) 0.0735(8) Uani d . 1 . .
H H9 0.4949 0.0193 0.1746 0.088 Uiso calc R 1 . .
C C10 0.5312(5) 0.2786(4) 0.16377(9) 0.0700(8) Uani d . 1 . .
H H10 0.4704 0.3826 0.1499 0.084 Uiso calc R 1 . .
C C11 0.7266(4) 0.3074(4) 0.18770(9) 0.0603(7) Uani d . 1 . .
C C12 0.8373(5) 0.4574(4) 0.17645(9) 0.0768(9) Uani d . 1 . .
H H12 0.7871 0.5416 0.1544 0.092 Uiso calc R 1 . .
C C13 1.0228(5) 0.4829(5) 0.19796(11) 0.0834(10) Uani d . 1 . .
H H13 1.0982 0.5821 0.1897 0.100 Uiso calc R 1 . .
C C14 1.0949(5) 0.3626(5) 0.23127(12) 0.0838(10) Uani d . 1 . .
H H14 1.2193 0.3801 0.2457 0.101 Uiso calc R 1 . .
C C15 0.9854(5) 0.2174(5) 0.24335(11) 0.0799(9) Uani d . 1 . .
H H15 1.0337 0.1375 0.2666 0.096 Uiso calc R 1 . .
C C16 0.8052(5) 0.1884(4) 0.22158(10) 0.0745(9) Uani d . 1 . .
H H16 0.7332 0.0865 0.2296 0.089 Uiso calc R 1 . .

loop_
_atom_site_aniso_label
_atom_site_aniso_U_11
_atom_site_aniso_U_22
_atom_site_aniso_U_33
_atom_site_aniso_U_12
_atom_site_aniso_U_13
_atom_site_aniso_U_23
S1 0.0771(6) 0.0647(5) 0.0584(5) 0.0005(4) -0.0004(4) 0.0158(4)
O1 0.1019(17) 0.0544(13) 0.1044(19) 0.0035(11) 0.0083(13) 0.0060(11)
O2 0.1041(17) 0.0869(15) 0.0828(16) 0.0187(12) -0.0234(13) 0.0209(12)
O3 0.1006(17) 0.0970(17) 0.0785(16) -0.0211(12) 0.0253(13) 0.0253(12)
N1 0.0710(15) 0.0670(15) 0.0509(14) 0.0007(11) 0.0009(11) 0.0008(11)
C1 0.0510(15) 0.0568(16) 0.0570(16) -0.0012(11) 0.0015(13) 0.0099(13)
C2 0.098(2) 0.0619(19) 0.080(2) -0.0007(16) 0.0071(19) -0.0011(17)
C3 0.104(3) 0.107(3) 0.064(2) 0.004(2) 0.013(2) -0.014(2)
C4 0.067(2) 0.113(3) 0.062(2) 0.0019(18) 0.0115(16) 0.012(2)
C5 0.0494(16) 0.081(2) 0.0669(19) 0.0027(14) 0.0093(14) 0.0217(17)
C6 0.0398(14) 0.0625(17) 0.0572(16) 0.0007(11) 0.0043(12) 0.0131(13)
C7 0.0500(16) 0.0592(19) 0.073(2) 0.0009(12) 0.0023(14) 0.0112(15)
C8 0.072(2) 0.100(2) 0.068(2) -0.0014(17) 0.0060(16) -0.0131(17)
C9 0.082(2) 0.079(2) 0.0603(19) 0.0036(17) 0.0112(16) 0.0005(15)
C10 0.084(2) 0.074(2) 0.0532(18) 0.0113(17) 0.0096(16) 0.0003(14)
C11 0.0657(18) 0.0722(19) 0.0438(15) 0.0036(14) 0.0103(14) -0.0014(13)
C12 0.106(3) 0.076(2) 0.0497(17) -0.0063(18) 0.0141(17) 0.0012(15)
C13 0.100(3) 0.089(2) 0.065(2) -0.0285(19) 0.0236(19) -0.0086(18)
C14 0.067(2) 0.115(3) 0.069(2) -0.0069(19) 0.0076(17) -0.012(2)
C15 0.073(2) 0.095(2) 0.070(2) 0.0056(18) 0.0020(18) 0.0096(18)
C16 0.073(2) 0.078(2) 0.072(2) -0.0025(15) 0.0068(17) 0.0110(16)

loop_
_atom_type_symbol
_atom_type_description
_atom_type_scat_dispersion_real
_atom_type_scat_dispersion_imag
_atom_type_scat_source
C C 0.0033 0.0016 'International Tables Vol C Tables 4.2.6.8 and 6.1.1.4'
H H 0.0000 0.0000 'International Tables Vol C Tables 4.2.6.8 and 6.1.1.4'
N N 0.0061 0.0033 'International Tables Vol C Tables 4.2.6.8 and 6.1.1.4'
O O 0.0106 0.0060 'International Tables Vol C Tables 4.2.6.8 and 6.1.1.4'
S S 0.1246 0.1234 'International Tables Vol C Tables 4.2.6.8 and 6.1.1.4'

loop_
_geom_angle_atom_site_label_1
_geom_angle_atom_site_label_2
_geom_angle_atom_site_label_3
_geom_angle_site_symmetry_1
_geom_angle_site_symmetry_3
_geom_angle
_geom_angle_publ_flag
O3 S1 O2 . . 117.84(14) ?
O3 S1 N1 . . 109.21(13) ?
O2 S1 N1 . . 109.29(12) ?
O3 S1 C1 . . 112.95(13) ?
O2 S1 C1 . . 112.08(14) ?
N1 S1 C1 . . 92.43(12) ?
C7 N1 C8 . . 122.3(3) ?
C7 N1 S1 . . 115.28(19) ?
C8 N1 S1 . . 122.4(2) ?
C6 C1 C2 . . 121.6(3) ?
C6 C1 S1 . . 110.5(2) ?
C2 C1 S1 . . 127.9(2) ?
C1 C2 C3 . . 117.2(3) ?
C1 C2 H2 . . 121.4 ?
C3 C2 H2 . . 121.4 ?
C4 C3 C2 . . 121.5(3) ?
C4 C3 H3 . . 119.3 ?
C2 C3 H3 . . 119.3 ?
C3 C4 C5 . . 121.0(3) ?
C3 C4 H4 . . 119.5 ?
C5 C4 H4 . . 119.5 ?
C4 C5 C6 . . 118.6(3) ?
C4 C5 H5 . . 120.7 ?
C6 C5 H5 . . 120.7 ?
C1 C6 C5 . . 120.1(3) ?
C1 C6 C7 . . 112.6(2) ?
C5 C6 C7 . . 127.3(3) ?
O1 C7 N1 . . 123.6(3) ?
O1 C7 C6 . . 127.1(3) ?
N1 C7 C6 . . 109.2(2) ?
N1 C8 C9 . . 112.4(2) ?
N1 C8 H8A . . 109.1 ?
C9 C8 H8A . . 109.1 ?
N1 C8 H8B . . 109.1 ?
C9 C8 H8B . . 109.1 ?
H8A C8 H8B . . 107.9 ?
C10 C9 C8 . . 124.7(3) ?
C10 C9 H9 . . 117.7 ?
C8 C9 H9 . . 117.7 ?
C9 C10 C11 . . 126.3(3) ?
C9 C10 H10 . . 116.8 ?
C11 C10 H10 . . 116.8 ?
C12 C11 C16 . . 117.9(3) ?
C12 C11 C10 . . 119.8(3) ?
C16 C11 C10 . . 122.3(3) ?
C11 C12 C13 . . 120.3(3) ?
C11 C12 H12 . . 119.9 ?
C13 C12 H12 . . 119.9 ?
C14 C13 C12 . . 120.0(3) ?
C14 C13 H13 . . 120.0 ?
C12 C13 H13 . . 120.0 ?
C15 C14 C13 . . 120.1(3) ?
C15 C14 H14 . . 119.9 ?
C13 C14 H14 . . 119.9 ?
C14 C15 C16 . . 120.2(3) ?
C14 C15 H15 . . 119.9 ?
C16 C15 H15 . . 119.9 ?
C15 C16 C11 . . 121.5(3) ?
C15 C16 H16 . . 119.3 ?
C11 C16 H16 . . 119.3 ?

loop_
_geom_bond_atom_site_label_1
_geom_bond_atom_site_label_2
_geom_bond_site_symmetry_2
_geom_bond_distance
_geom_bond_publ_flag
S1 O3 . 1.418(2) ?
S1 O2 . 1.424(2) ?
S1 N1 . 1.662(2) ?
S1 C1 . 1.738(3) ?
O1 C7 . 1.207(3) ?
N1 C7 . 1.370(3) ?
N1 C8 . 1.464(3) ?
C1 C6 . 1.378(3) ?
C1 C2 . 1.378(4) ?
C2 C3 . 1.387(4) ?
C2 H2 . 0.9300 ?
C3 C4 . 1.362(5) ?
C3 H3 . 0.9300 ?
C4 C5 . 1.372(4) ?
C4 H4 . 0.9300 ?
C5 C6 . 1.380(3) ?
C5 H5 . 0.9300 ?
C6 C7 . 1.475(4) ?
C8 C9 . 1.512(4) ?
C8 H8A . 0.9700 ?
C8 H8B . 0.9700 ?
C9 C10 . 1.286(4) ?
C9 H9 . 0.9300 ?
C10 C11 . 1.476(4) ?
C10 H10 . 0.9300 ?
C11 C12 . 1.382(4) ?
C11 C16 . 1.384(4) ?
C12 C13 . 1.386(4) ?
C12 H12 . 0.9300 ?
C13 C14 . 1.365(4) ?
C13 H13 . 0.9300 ?
C14 C15 . 1.358(4) ?
C14 H14 . 0.9300 ?
C15 C16 . 1.360(4) ?
C15 H15 . 0.9300 ?
C16 H16 . 0.9300 ?

loop_
_geom_hbond_atom_site_label_D
_geom_hbond_atom_site_label_H
_geom_hbond_atom_site_label_A
_geom_hbond_site_symmetry_A
_geom_hbond_distance_DH
_geom_hbond_distance_HA
_geom_hbond_distance_DA
_geom_hbond_angle_DHA
C2 H2 O1 1_545 0.9300 2.2900 3.174(4) 158.00

loop_
_geom_torsion_atom_site_label_1
_geom_torsion_atom_site_label_2
_geom_torsion_atom_site_label_3
_geom_torsion_atom_site_label_4
_geom_torsion_site_symmetry_1
_geom_torsion_site_symmetry_2
_geom_torsion_site_symmetry_3
_geom_torsion_site_symmetry_4
_geom_torsion
_geom_torsion_publ_flag
O3 S1 N1 C7 . . . . -117.2(2) ?
O2 S1 N1 C7 . . . . 112.6(2) ?
C1 S1 N1 C7 . . . . -1.9(2) ?
O3 S1 N1 C8 . . . . 62.3(2) ?
O2 S1 N1 C8 . . . . -67.9(2) ?
C1 S1 N1 C8 . . . . 177.7(2) ?
O3 S1 C1 C6 . . . . 113.7(2) ?
O2 S1 C1 C6 . . . . -110.3(2) ?
N1 S1 C1 C6 . . . . 1.6(2) ?
O3 S1 C1 C2 . . . . -67.1(3) ?
O2 S1 C1 C2 . . . . 68.9(3) ?
N1 S1 C1 C2 . . . . -179.2(3) ?
C6 C1 C2 C3 . . . . -0.5(4) ?
S1 C1 C2 C3 . . . . -179.6(2) ?
C1 C2 C3 C4 . . . . 0.3(5) ?
C2 C3 C4 C5 . . . . -0.1(5) ?
C3 C4 C5 C6 . . . . 0.0(4) ?
C2 C1 C6 C5 . . . . 0.5(4) ?
S1 C1 C6 C5 . . . . 179.73(19) ?
C2 C1 C6 C7 . . . . 179.7(2) ?
S1 C1 C6 C7 . . . . -1.1(3) ?
C4 C5 C6 C1 . . . . -0.2(4) ?
C4 C5 C6 C7 . . . . -179.3(2) ?
C8 N1 C7 O1 . . . . 0.6(4) ?
S1 N1 C7 O1 . . . . -179.9(2) ?
C8 N1 C7 C6 . . . . -178.0(2) ?
S1 N1 C7 C6 . . . . 1.5(3) ?
C1 C6 C7 O1 . . . . -178.7(3) ?
C5 C6 C7 O1 . . . . 0.4(4) ?
C1 C6 C7 N1 . . . . -0.2(3) ?
C5 C6 C7 N1 . . . . 178.9(2) ?
C7 N1 C8 C9 . . . . -94.9(3) ?
S1 N1 C8 C9 . . . . 85.6(3) ?
N1 C8 C9 C10 . . . . 101.9(4) ?
C8 C9 C10 C11 . . . . -178.7(3) ?
C9 C10 C11 C12 . . . . 157.8(3) ?
C9 C10 C11 C16 . . . . -22.3(5) ?
C16 C11 C12 C13 . . . . 1.6(4) ?
C10 C11 C12 C13 . . . . -178.4(3) ?
C11 C12 C13 C14 . . . . -1.8(5) ?
C12 C13 C14 C15 . . . . 0.1(5) ?
C13 C14 C15 C16 . . . . 1.6(5) ?
C14 C15 C16 C11 . . . . -1.8(5) ?
C12 C11 C16 C15 . . . . 0.1(4) ?
C10 C11 C16 C15 . . . . -179.8(3) ?

loop_
_cod_related_entry_id
_cod_related_entry_database
_cod_related_entry_code
1 ChemSpider 7002957
